data_4316850
loop_
_publ_author_name
'S. M. Ibrahim Al-Rafia'
'Paul A. Lummis'
'Michael J. Ferguson'
'Robert McDonald'
'Eric Rivard'

_publ_contact_author_address
;
Department of Chemistry
University of Alberta
Edmonton
AB T6G 2G2
CANADA
;
_publ_contact_author_email ERIVARD@UALBERTA.CA
_publ_contact_author_name 'E. Rivard'
_publ_section_title
;
 Low-Coordinate Germylene and Stannylene Heterocycles featuring Sterically
 Tunable Bis(amido)silyl Ligands
;
_journal_name_full 'Inorganic Chemistry'
_journal_page_first 9709
_journal_page_last 9717
_journal_paper_doi 10.1021/ic101485a
_journal_volume 49
_journal_year 2010
_chemical_formula_moiety 'C30 H50 N2 Si'
_chemical_formula_sum 'C30 H50 N2 Si'
_chemical_formula_weight 466.81
_chemical_name_common 'compound 1'
_chemical_name_systematic
; 
 ? 
;
_space_group_IT_number 152
_symmetry_cell_setting trigonal
_symmetry_space_group_name_Hall 'P 31 2"'
_symmetry_space_group_name_H-M 'P 31 2 1'
_atom_sites_solution_hydrogens geom
_atom_sites_solution_primary direct
_atom_sites_solution_secondary difmap
_audit_creation_method SHELXL-97
_cell_angle_alpha 90.00
_cell_angle_beta 90.00
_cell_angle_gamma 120.00
_cell_formula_units_Z 6
_cell_length_a 10.2694(3)
_cell_length_b 10.2694(3)
_cell_length_c 46.7860(14)
_cell_measurement_reflns_used 5457
_cell_measurement_temperature 173(2)
_cell_measurement_theta_max 21.15
_cell_measurement_theta_min 2.29
_cell_volume 4273.0(2)
_computing_cell_refinement 'Bruker SAINT'
_computing_data_collection 'Bruker APEX2'
_computing_data_reduction 'Bruker SAINT'
_computing_molecular_graphics 'Bruker SHELXTL'
_computing_publication_material 'Bruker SHELXTL'
_computing_structure_refinement 'SHELXL-97 (Sheldrick, 2008)'
_computing_structure_solution 'SHELXS-97 (Sheldrick, 2008)'
_diffrn_ambient_temperature 173(2)
_diffrn_measured_fraction_theta_full 0.999
_diffrn_measured_fraction_theta_max 0.999
_diffrn_measurement_device_type 'Bruker APEX-II CCD'
_diffrn_measurement_method '\w scans'
_diffrn_radiation_monochromator graphite
_diffrn_radiation_source 'fine-focus sealed tube'
_diffrn_radiation_type MoK\a
_diffrn_radiation_wavelength 0.71073
_diffrn_reflns_av_R_equivalents 0.0201
_diffrn_reflns_av_sigmaI/netI 0.0124
_diffrn_reflns_limit_h_max 13
_diffrn_reflns_limit_h_min -13
_diffrn_reflns_limit_k_max 13
_diffrn_reflns_limit_k_min -13
_diffrn_reflns_limit_l_max 60
_diffrn_reflns_limit_l_min -60
_diffrn_reflns_number 38035
_diffrn_reflns_theta_full 27.55
_diffrn_reflns_theta_max 27.55
_diffrn_reflns_theta_min 1.31
_exptl_absorpt_coefficient_mu 0.102
_exptl_absorpt_correction_T_max 0.9579
_exptl_absorpt_correction_T_min 0.9546
_exptl_absorpt_correction_type integration
_exptl_absorpt_process_details 'SADABS (Sheldrick, 2008)'
_exptl_crystal_colour colourless
_exptl_crystal_density_diffrn 1.088
_exptl_crystal_density_method 'not measured'
_exptl_crystal_description prism
_exptl_crystal_F_000 1548
_exptl_crystal_size_max 0.46
_exptl_crystal_size_mid 0.44
_exptl_crystal_size_min 0.43
_refine_diff_density_max 0.282
_refine_diff_density_min -0.268
_refine_diff_density_rms 0.036
_refine_ls_abs_structure_details 'Flack H D (1983), Acta Cryst. A39, 876-881'
_refine_ls_abs_structure_Flack 0.05(8)
_refine_ls_extinction_method none
_refine_ls_goodness_of_fit_ref 1.130
_refine_ls_hydrogen_treatment constr
_refine_ls_matrix_type full
_refine_ls_number_parameters 299
_refine_ls_number_reflns 6589
_refine_ls_number_restraints 0
_refine_ls_restrained_S_all 1.130
_refine_ls_R_factor_all 0.0342
_refine_ls_R_factor_gt 0.0331
_refine_ls_shift/su_max 0.001
_refine_ls_shift/su_mean 0.000
_refine_ls_structure_factor_coef Fsqd
_refine_ls_weighting_details 'calc w=1/[\s^2^(Fo^2^)+(0.0452P)^2^+0.8744P] where P=(Fo^2^+2Fc^2^)/3'
_refine_ls_weighting_scheme calc
_refine_ls_wR_factor_gt 0.0886
_refine_ls_wR_factor_ref 0.0894
_reflns_number_gt 6421
_reflns_number_total 6589
_reflns_threshold_expression I>2\s(I)
_cod_data_source_file ic101485a_si_001_01.cif
_cod_data_source_block 1
_cod_depositor_comments
;
The following automatic conversions were performed:

'_symmetry_cell_setting' value 'Trigonal' changed to 'trigonal'
according to the built-in table from CIF Core dictionary named
'cif_core.dic' version 2.4.1 from 2010-06-29.

Automatic conversion script
Id: cif_fix_values 1646 2011-03-28 12:23:43Z adriana 
;
_cod_database_code 4316850

loop_
_symmetry_equiv_pos_as_xyz
'x, y, z'
'-y, x-y, z+1/3'
'-x+y, -x, z-1/3'
'x-y, -y, -z-1/3'
'-x, -x+y, -z+1/3'
'y, x, -z'

loop_
_atom_site_label
_atom_site_type_symbol
_atom_site_fract_x
_atom_site_fract_y
_atom_site_fract_z
_atom_site_U_iso_or_equiv
_atom_site_adp_type
_atom_site_occupancy
_atom_site_symmetry_multiplicity
_atom_site_calc_flag
_atom_site_refinement_flags
_atom_site_disorder_assembly
_atom_site_disorder_group
SiA Si 0.57558(4) 0.0000 0.3333 0.01800(10) Uani 1 2 d S . .
N1A N 0.56697(12) 0.16471(12) 0.33144(2) 0.0195(2) Uani 1 1 d . . .
H1NA H 0.5663 0.2024 0.3483 0.023 Uiso 1 1 calc R . .
C1A C 0.66075(15) -0.02233(15) 0.29919(3) 0.0250(3) Uani 1 1 d . . .
H1A H 0.5805 -0.0567 0.2843 0.030 Uiso 1 1 calc R . .
C2A C 0.70697(19) -0.14241(18) 0.30076(3) 0.0372(3) Uani 1 1 d . . .
H2AA H 0.7504 -0.1474 0.2824 0.045 Uiso 1 1 calc R . .
H2BA H 0.6184 -0.2402 0.3049 0.045 Uiso 1 1 calc R . .
H2CA H 0.7817 -0.1165 0.3159 0.045 Uiso 1 1 calc R . .
C3A C 0.7943(2) 0.12475(18) 0.28804(4) 0.0444(4) Uani 1 1 d . . .
H3AA H 0.8327 0.1046 0.2704 0.053 Uiso 1 1 calc R . .
H3BA H 0.8740 0.1661 0.3025 0.053 Uiso 1 1 calc R . .
H3CA H 0.7611 0.1974 0.2841 0.053 Uiso 1 1 calc R . .
C11A C 0.56078(14) 0.25127(14) 0.30810(3) 0.0194(2) Uani 1 1 d . . .
C12A C 0.67852(15) 0.40278(14) 0.30520(3) 0.0215(2) Uani 1 1 d . . .
C13A C 0.67412(16) 0.48799(15) 0.28250(3) 0.0276(3) Uani 1 1 d . . .
H13A H 0.7516 0.5898 0.2806 0.033 Uiso 1 1 calc R . .
C14A C 0.55907(17) 0.42737(17) 0.26254(3) 0.0318(3) Uani 1 1 d . . .
H14A H 0.5591 0.4863 0.2469 0.038 Uiso 1 1 calc R . .
C15A C 0.44443(17) 0.28050(16) 0.26561(3) 0.0286(3) Uani 1 1 d . . .
H15A H 0.3663 0.2390 0.2518 0.034 Uiso 1 1 calc R . .
C16A C 0.44033(15) 0.19119(14) 0.28858(3) 0.0220(3) Uani 1 1 d . . .
C17A C 0.80804(15) 0.47087(15) 0.32643(3) 0.0257(3) Uani 1 1 d . . .
H17A H 0.8320 0.3907 0.3316 0.031 Uiso 1 1 calc R . .
C18A C 0.95174(17) 0.60367(18) 0.31450(3) 0.0376(3) Uani 1 1 d . . .
H18A H 0.9796 0.5736 0.2967 0.045 Uiso 1 1 calc R . .
H18B H 1.0332 0.6348 0.3284 0.045 Uiso 1 1 calc R . .
H18C H 0.9346 0.6877 0.3107 0.045 Uiso 1 1 calc R . .
C19A C 0.76464(19) 0.52000(19) 0.35401(3) 0.0384(4) Uani 1 1 d . . .
H19A H 0.6721 0.4357 0.3617 0.046 Uiso 1 1 calc R . .
H19B H 0.7482 0.6043 0.3499 0.046 Uiso 1 1 calc R . .
H19C H 0.8458 0.5514 0.3680 0.046 Uiso 1 1 calc R . .
C20A C 0.30061(15) 0.03656(15) 0.29197(3) 0.0248(3) Uani 1 1 d . . .
H20A H 0.3114 -0.0087 0.3101 0.030 Uiso 1 1 calc R . .
C21A C 0.28159(19) -0.06989(18) 0.26753(3) 0.0365(3) Uani 1 1 d . . .
H21A H 0.3715 -0.0797 0.2662 0.044 Uiso 1 1 calc R . .
H21B H 0.2675 -0.0295 0.2495 0.044 Uiso 1 1 calc R . .
H21C H 0.1935 -0.1688 0.2712 0.044 Uiso 1 1 calc R . .
C22A C 0.15957(17) 0.05124(17) 0.29460(4) 0.0343(3) Uani 1 1 d . . .
H22A H 0.1718 0.1179 0.3106 0.041 Uiso 1 1 calc R . .
H22B H 0.0717 -0.0482 0.2980 0.041 Uiso 1 1 calc R . .
H22C H 0.1452 0.0933 0.2769 0.041 Uiso 1 1 calc R . .
SiB Si 0.27934(5) 0.27934(5) 0.5000 0.01772(10) Uani 1 2 d S . .
N1B N 0.28506(12) 0.45147(12) 0.50190(2) 0.0206(2) Uani 1 1 d . . .
H1NB H 0.2846 0.4898 0.4851 0.025 Uiso 1 1 calc R . .
C1B C 0.17934(15) 0.18678(15) 0.46567(3) 0.0245(3) Uani 1 1 d . . .
H1B H 0.2571 0.2302 0.4503 0.029 Uiso 1 1 calc R . .
C2B C 0.0508(2) 0.2122(2) 0.45609(4) 0.0410(4) Uani 1 1 d . . .
H2AB H 0.0092 0.1596 0.4380 0.049 Uiso 1 1 calc R . .
H2BB H 0.0893 0.3201 0.4535 0.049 Uiso 1 1 calc R . .
H2CB H -0.0282 0.1731 0.4707 0.049 Uiso 1 1 calc R . .
C3B C 0.12563(18) 0.01766(16) 0.46648(3) 0.0337(3) Uani 1 1 d . . .
H3AB H 0.0745 -0.0290 0.4485 0.040 Uiso 1 1 calc R . .
H3BB H 0.0557 -0.0291 0.4825 0.040 Uiso 1 1 calc R . .
H3CB H 0.2124 0.0033 0.4690 0.040 Uiso 1 1 calc R . .
C11B C 0.29033(15) 0.54242(14) 0.52540(3) 0.0199(2) Uani 1 1 d . . .
C12B C 0.17194(15) 0.57430(14) 0.52881(3) 0.0229(3) Uani 1 1 d . . .
C13B C 0.18031(17) 0.66962(16) 0.55076(3) 0.0295(3) Uani 1 1 d . . .
H13B H 0.1027 0.6938 0.5527 0.035 Uiso 1 1 calc R . .
C14B C 0.29954(17) 0.72986(17) 0.56976(3) 0.0322(3) Uani 1 1 d . . .
H14B H 0.3033 0.7941 0.5847 0.039 Uiso 1 1 calc R . .
C15B C 0.41274(16) 0.69601(16) 0.56678(3) 0.0290(3) Uani 1 1 d . . .
H15B H 0.4931 0.7357 0.5802 0.035 Uiso 1 1 calc R . .
C16B C 0.41260(14) 0.60489(14) 0.54460(3) 0.0221(3) Uani 1 1 d . . .
C17B C 0.03854(16) 0.50969(16) 0.50840(3) 0.0282(3) Uani 1 1 d . . .
H17B H 0.0227 0.4106 0.5015 0.034 Uiso 1 1 calc R . .
C18B C -0.10762(18) 0.4809(2) 0.52259(4) 0.0445(4) Uani 1 1 d . . .
H18D H -0.1277 0.4165 0.5394 0.053 Uiso 1 1 calc R . .
H18E H -0.1908 0.4309 0.5090 0.053 Uiso 1 1 calc R . .
H18F H -0.0981 0.5769 0.5285 0.053 Uiso 1 1 calc R . .
C19B C 0.0701(2) 0.6094(2) 0.48222(3) 0.0417(4) Uani 1 1 d . . .
H19D H 0.1637 0.6273 0.4732 0.050 Uiso 1 1 calc R . .
H19E H 0.0801 0.7056 0.4881 0.050 Uiso 1 1 calc R . .
H19F H -0.0131 0.5594 0.4686 0.050 Uiso 1 1 calc R . .
C20B C 0.54903(15) 0.58450(16) 0.54172(3) 0.0252(3) Uani 1 1 d . . .
H20B H 0.5372 0.5270 0.5237 0.030 Uiso 1 1 calc R . .
C21B C 0.56082(18) 0.4942(2) 0.56671(4) 0.0405(4) Uani 1 1 d . . .
H21D H 0.6491 0.4825 0.5640 0.049 Uiso 1 1 calc R . .
H21E H 0.4700 0.3948 0.5674 0.049 Uiso 1 1 calc R . .
H21F H 0.5709 0.5475 0.5847 0.049 Uiso 1 1 calc R . .
C22B C 0.69381(17) 0.73679(18) 0.53922(4) 0.0361(3) Uani 1 1 d . . .
H22D H 0.6862 0.7920 0.5228 0.043 Uiso 1 1 calc R . .
H22E H 0.7794 0.7208 0.5365 0.043 Uiso 1 1 calc R . .
H22F H 0.7084 0.7950 0.5567 0.043 Uiso 1 1 calc R . .

loop_
_atom_site_aniso_label
_atom_site_aniso_U_11
_atom_site_aniso_U_22
_atom_site_aniso_U_33
_atom_site_aniso_U_23
_atom_site_aniso_U_13
_atom_site_aniso_U_12
SiA 0.01716(15) 0.0145(2) 0.0215(2) 0.00230(17) 0.00115(9) 0.00723(11)
N1A 0.0237(5) 0.0155(5) 0.0188(5) -0.0006(4) -0.0023(4) 0.0093(4)
C1A 0.0252(6) 0.0247(6) 0.0256(6) 0.0028(5) 0.0058(5) 0.0129(5)
C2A 0.0407(9) 0.0308(8) 0.0453(8) 0.0044(7) 0.0156(7) 0.0218(7)
C3A 0.0488(9) 0.0306(8) 0.0530(10) 0.0142(7) 0.0307(8) 0.0194(8)
C11A 0.0218(6) 0.0175(5) 0.0216(5) 0.0004(5) 0.0015(5) 0.0119(5)
C12A 0.0217(6) 0.0182(6) 0.0251(6) 0.0000(5) 0.0009(5) 0.0103(5)
C13A 0.0289(7) 0.0209(6) 0.0322(7) 0.0056(5) 0.0049(5) 0.0119(5)
C14A 0.0375(8) 0.0314(7) 0.0285(7) 0.0104(6) 0.0015(6) 0.0187(6)
C15A 0.0301(7) 0.0305(7) 0.0252(6) 0.0026(5) -0.0042(5) 0.0150(6)
C16A 0.0245(6) 0.0203(6) 0.0220(6) 0.0002(5) 0.0000(5) 0.0118(5)
C17A 0.0239(6) 0.0187(6) 0.0310(7) -0.0009(5) -0.0028(5) 0.0081(5)
C18A 0.0257(7) 0.0297(7) 0.0440(8) -0.0013(6) 0.0000(6) 0.0039(6)
C19A 0.0377(8) 0.0336(8) 0.0321(7) -0.0086(6) -0.0017(6) 0.0089(7)
C20A 0.0234(6) 0.0212(6) 0.0273(6) -0.0017(5) -0.0054(5) 0.0092(5)
C21A 0.0376(8) 0.0313(8) 0.0406(8) -0.0120(6) -0.0094(6) 0.0171(7)
C22A 0.0250(7) 0.0297(7) 0.0453(8) -0.0008(6) 0.0000(6) 0.0115(6)
SiB 0.01614(15) 0.01614(15) 0.0212(2) -0.00008(8) 0.00008(8) 0.00831(18)
N1B 0.0238(5) 0.0184(5) 0.0227(5) -0.0010(4) -0.0029(4) 0.0128(4)
C1B 0.0231(6) 0.0232(6) 0.0259(6) -0.0038(5) -0.0026(5) 0.0107(5)
C2B 0.0425(9) 0.0474(10) 0.0413(8) -0.0160(7) -0.0207(7) 0.0286(8)
C3B 0.0343(8) 0.0237(7) 0.0371(8) -0.0075(6) -0.0001(6) 0.0098(6)
C11B 0.0209(6) 0.0157(5) 0.0224(6) 0.0013(5) 0.0008(5) 0.0086(5)
C12B 0.0206(6) 0.0174(6) 0.0305(6) 0.0016(5) 0.0026(5) 0.0092(5)
C13B 0.0276(7) 0.0228(6) 0.0390(7) -0.0010(6) 0.0079(6) 0.0132(6)
C14B 0.0351(7) 0.0246(7) 0.0317(7) -0.0062(6) 0.0074(6) 0.0110(6)
C15B 0.0280(7) 0.0269(7) 0.0250(6) -0.0026(5) -0.0008(5) 0.0084(6)
C16B 0.0220(6) 0.0194(6) 0.0225(6) 0.0018(5) 0.0007(5) 0.0086(5)
C17B 0.0224(6) 0.0249(6) 0.0407(7) -0.0032(6) -0.0035(6) 0.0144(5)
C18B 0.0246(8) 0.0487(10) 0.0611(11) -0.0039(8) -0.0002(7) 0.0189(7)
C19B 0.0383(9) 0.0478(10) 0.0409(8) 0.0035(7) -0.0081(7) 0.0230(8)
C20B 0.0227(6) 0.0250(6) 0.0277(6) -0.0025(5) -0.0055(5) 0.0119(5)
C21B 0.0353(8) 0.0417(9) 0.0438(8) 0.0076(7) -0.0108(7) 0.0188(7)
C22B 0.0240(7) 0.0306(8) 0.0488(9) -0.0018(7) 0.0014(6) 0.0100(6)

loop_
_atom_type_symbol
_atom_type_description
_atom_type_scat_dispersion_real
_atom_type_scat_dispersion_imag
_atom_type_scat_source
C C 0.0033 0.0016 'International Tables Vol C Tables 4.2.6.8 and 6.1.1.4'
H H 0.0000 0.0000 'International Tables Vol C Tables 4.2.6.8 and 6.1.1.4'
N N 0.0061 0.0033 'International Tables Vol C Tables 4.2.6.8 and 6.1.1.4'
Si Si 0.0817 0.0704 'International Tables Vol C Tables 4.2.6.8 and 6.1.1.4'

loop_
_geom_angle_atom_site_label_1
_geom_angle_atom_site_label_2
_geom_angle_atom_site_label_3
_geom_angle
_geom_angle_site_symmetry_1
_geom_angle_site_symmetry_3
_geom_angle_publ_flag
N1A SiA N1A 115.04(8) . 4_556 ?
N1A SiA C1A 109.06(5) . . ?
N1A SiA C1A 103.64(5) 4_556 . ?
N1A SiA C1A 103.64(5) . 4_556 ?
N1A SiA C1A 109.06(5) 4_556 4_556 ?
C1A SiA C1A 116.86(9) . 4_556 ?
C11A N1A SiA 133.10(8) . . ?
C2A C1A C3A 108.96(12) . . ?
C2A C1A SiA 113.98(10) . . ?
C3A C1A SiA 114.03(10) . . ?
C16A C11A C12A 119.87(11) . . ?
C16A C11A N1A 121.70(11) . . ?
C12A C11A N1A 118.41(11) . . ?
C13A C12A C11A 118.95(12) . . ?
C13A C12A C17A 120.35(12) . . ?
C11A C12A C17A 120.70(11) . . ?
C14A C13A C12A 121.36(13) . . ?
C15A C14A C13A 119.39(13) . . ?
C14A C15A C16A 121.69(13) . . ?
C15A C16A C11A 118.62(12) . . ?
C15A C16A C20A 117.78(12) . . ?
C11A C16A C20A 123.51(11) . . ?
C12A C17A C18A 113.81(12) . . ?
C12A C17A C19A 111.73(12) . . ?
C18A C17A C19A 108.91(12) . . ?
C16A C20A C21A 112.64(12) . . ?
C16A C20A C22A 110.42(12) . . ?
C21A C20A C22A 109.99(12) . . ?
N1B SiB N1B 116.74(8) . 6_556 ?
N1B SiB C1B 106.76(5) . . ?
N1B SiB C1B 105.14(6) 6_556 . ?
N1B SiB C1B 105.14(6) . 6_556 ?
N1B SiB C1B 106.76(5) 6_556 6_556 ?
C1B SiB C1B 116.82(9) . 6_556 ?
C11B N1B SiB 132.46(8) . . ?
C2B C1B C3B 110.24(13) . . ?
C2B C1B SiB 117.42(10) . . ?
C3B C1B SiB 110.20(10) . . ?
C16B C11B C12B 119.63(12) . . ?
C16B C11B N1B 121.51(11) . . ?
C12B C11B N1B 118.83(11) . . ?
C13B C12B C11B 119.16(13) . . ?
C13B C12B C17B 119.66(12) . . ?
C11B C12B C17B 121.15(11) . . ?
C14B C13B C12B 121.21(13) . . ?
C15B C14B C13B 119.49(13) . . ?
C14B C15B C16B 121.75(13) . . ?
C15B C16B C11B 118.71(12) . . ?
C15B C16B C20B 117.72(12) . . ?
C11B C16B C20B 123.51(11) . . ?
C12B C17B C19B 111.62(12) . . ?
C12B C17B C18B 113.22(12) . . ?
C19B C17B C18B 109.71(12) . . ?
C16B C20B C22B 110.89(12) . . ?
C16B C20B C21B 111.83(12) . . ?
C22B C20B C21B 110.24(12) . . ?

loop_
_geom_bond_atom_site_label_1
_geom_bond_atom_site_label_2
_geom_bond_distance
_geom_bond_site_symmetry_2
_geom_bond_publ_flag
SiA N1A 1.7397(11) . ?
SiA N1A 1.7397(11) 4_556 ?
SiA C1A 1.8896(13) . ?
SiA C1A 1.8896(13) 4_556 ?
N1A C11A 1.4293(15) . ?
C1A C2A 1.5287(19) . ?
C1A C3A 1.537(2) . ?
C11A C16A 1.4076(18) . ?
C11A C12A 1.4213(18) . ?
C12A C13A 1.3911(18) . ?
C12A C17A 1.5214(18) . ?
C13A C14A 1.385(2) . ?
C14A C15A 1.381(2) . ?
C15A C16A 1.4000(18) . ?
C16A C20A 1.5254(18) . ?
C17A C18A 1.5286(19) . ?
C17A C19A 1.531(2) . ?
C20A C21A 1.5254(19) . ?
C20A C22A 1.534(2) . ?
SiB N1B 1.7413(11) . ?
SiB N1B 1.7413(11) 6_556 ?
SiB C1B 1.8873(13) . ?
SiB C1B 1.8873(13) 6_556 ?
N1B C11B 1.4260(16) . ?
C1B C2B 1.535(2) . ?
C1B C3B 1.5375(19) . ?
C11B C16B 1.4107(18) . ?
C11B C12B 1.4174(18) . ?
C12B C13B 1.3915(19) . ?
C12B C17B 1.5231(19) . ?
C13B C14B 1.384(2) . ?
C14B C15B 1.377(2) . ?
C15B C16B 1.3966(19) . ?
C16B C20B 1.5226(18) . ?
C17B C19B 1.524(2) . ?
C17B C18B 1.529(2) . ?
C20B C22B 1.531(2) . ?
C20B C21B 1.534(2) . ?

loop_
_geom_torsion_atom_site_label_1
_geom_torsion_atom_site_label_2
_geom_torsion_atom_site_label_3
_geom_torsion_atom_site_label_4
_geom_torsion
_geom_torsion_site_symmetry_1
_geom_torsion_site_symmetry_2
_geom_torsion_site_symmetry_3
_geom_torsion_site_symmetry_4
_geom_torsion_publ_flag
N1A SiA N1A C11A -91.07(12) 4_556 . . . ?
C1A SiA N1A C11A 24.82(14) . . . . ?
C1A SiA N1A C11A 149.97(12) 4_556 . . . ?
N1A SiA C1A C2A 166.97(10) . . . . ?
N1A SiA C1A C2A -70.03(12) 4_556 . . . ?
C1A SiA C1A C2A 49.93(10) 4_556 . . . ?
N1A SiA C1A C3A 40.98(13) . . . . ?
N1A SiA C1A C3A 163.98(12) 4_556 . . . ?
C1A SiA C1A C3A -76.06(11) 4_556 . . . ?
SiA N1A C11A C16A 62.01(17) . . . . ?
SiA N1A C11A C12A -119.40(12) . . . . ?
C16A C11A C12A C13A -1.67(18) . . . . ?
N1A C11A C12A C13A 179.72(11) . . . . ?
C16A C11A C12A C17A 178.71(12) . . . . ?
N1A C11A C12A C17A 0.09(17) . . . . ?
C11A C12A C13A C14A -1.1(2) . . . . ?
C17A C12A C13A C14A 178.54(13) . . . . ?
C12A C13A C14A C15A 1.6(2) . . . . ?
C13A C14A C15A C16A 0.7(2) . . . . ?
C14A C15A C16A C11A -3.4(2) . . . . ?
C14A C15A C16A C20A 173.31(14) . . . . ?
C12A C11A C16A C15A 3.82(19) . . . . ?
N1A C11A C16A C15A -177.61(12) . . . . ?
C12A C11A C16A C20A -172.66(12) . . . . ?
N1A C11A C16A C20A 5.91(19) . . . . ?
C13A C12A C17A C18A -23.60(18) . . . . ?
C11A C12A C17A C18A 156.02(13) . . . . ?
C13A C12A C17A C19A 100.27(15) . . . . ?
C11A C12A C17A C19A -80.11(15) . . . . ?
C15A C16A C20A C21A 65.82(17) . . . . ?
C11A C16A C20A C21A -117.67(14) . . . . ?
C15A C16A C20A C22A -57.57(17) . . . . ?
C11A C16A C20A C22A 118.93(14) . . . . ?
N1B SiB N1B C11B -90.69(12) 6_556 . . . ?
C1B SiB N1B C11B 152.11(12) . . . . ?
C1B SiB N1B C11B 27.39(14) 6_556 . . . ?
N1B SiB C1B C2B -35.13(13) . . . . ?
N1B SiB C1B C2B -159.76(12) 6_556 . . . ?
C1B SiB C1B C2B 82.11(12) 6_556 . . . ?
N1B SiB C1B C3B -162.45(10) . . . . ?
N1B SiB C1B C3B 72.93(11) 6_556 . . . ?
C1B SiB C1B C3B -45.20(8) 6_556 . . . ?
SiB N1B C11B C16B 62.73(18) . . . . ?
SiB N1B C11B C12B -119.39(13) . . . . ?
C16B C11B C12B C13B 1.40(19) . . . . ?
N1B C11B C12B C13B -176.52(12) . . . . ?
C16B C11B C12B C17B 179.64(12) . . . . ?
N1B C11B C12B C17B 1.71(19) . . . . ?
C11B C12B C13B C14B -2.0(2) . . . . ?
C17B C12B C13B C14B 179.74(13) . . . . ?
C12B C13B C14B C15B 0.6(2) . . . . ?
C13B C14B C15B C16B 1.5(2) . . . . ?
C14B C15B C16B C11B -2.1(2) . . . . ?
C14B C15B C16B C20B 175.12(13) . . . . ?
C12B C11B C16B C15B 0.58(18) . . . . ?
N1B C11B C16B C15B 178.45(12) . . . . ?
C12B C11B C16B C20B -176.44(12) . . . . ?
N1B C11B C16B C20B 1.43(19) . . . . ?
C13B C12B C17B C19B 91.46(16) . . . . ?
C11B C12B C17B C19B -86.77(15) . . . . ?
C13B C12B C17B C18B -32.93(18) . . . . ?
C11B C12B C17B C18B 148.84(14) . . . . ?
C15B C16B C20B C22B -55.49(17) . . . . ?
C11B C16B C20B C22B 121.55(14) . . . . ?
C15B C16B C20B C21B 68.00(16) . . . . ?
C11B C16B C20B C21B -114.96(15) . . . . ?
